data_4500390
loop_
_publ_author_name
'Mu, Yajuan'
'Fu, Junhong'
'Song, Yajing'
'Li, Zhen'
'Hou, Hongwei'
'Fan, Yaoting'

_publ_section_title
;
 Hydrothermal Syntheses of Metal--Organic Frameworks Constructed from
 Aromatic Polycarboxylate and
 4,4&#x2032;-Bis(1,2,4-triazol-1-ylmethyl)biphenyl
;
_journal_issue 6
_journal_name_full 'Crystal Growth &amp; Design'
_journal_page_first 2183
_journal_paper_doi 10.1021/cg101494t
_journal_volume 11
_journal_year 2011
_chemical_formula_sum 'C72 H66 Co3 N18 O18'
_chemical_formula_weight 1648.22
_chemical_name_systematic
; 
 ? 
;
_space_group_IT_number 14
_symmetry_cell_setting monoclinic
_symmetry_space_group_name_Hall '-P 2ybc'
_symmetry_space_group_name_H-M 'P 1 21/c 1'
_atom_sites_solution_hydrogens geom
_atom_sites_solution_primary direct
_atom_sites_solution_secondary difmap
_audit_creation_method SHELXL-97
_cell_angle_alpha 90.00
_cell_angle_beta 97.06(3)
_cell_angle_gamma 90.00
_cell_formula_units_Z 2
_cell_length_a 9.5435(19)
_cell_length_b 14.915(3)
_cell_length_c 25.142(5)
_cell_measurement_reflns_used 2345
_cell_measurement_temperature 293(2)
_cell_measurement_theta_max 28.2812
_cell_measurement_theta_min 1.5933
_cell_volume 3551.6(12)
_computing_cell_refinement CrystalClear
_computing_data_collection CrystalClear
_computing_data_reduction CrystalClear
_computing_publication_material 'CrystalStructure 3.7.0'
_computing_structure_refinement 'SHELXL-97 (Sheldrick, 1997)'
_computing_structure_solution 'SHELXS-97 (Sheldrick, 1990)'
_diffrn_ambient_temperature 293(2)
_diffrn_measured_fraction_theta_full 1.000
_diffrn_measured_fraction_theta_max 1.000
_diffrn_measurement_device_type 'Rigaku Saturn'
_diffrn_measurement_method \w
_diffrn_radiation_monochromator graphite
_diffrn_radiation_source 'fine-focus sealed tube'
_diffrn_radiation_type MoK\a
_diffrn_radiation_wavelength 0.71073
_diffrn_reflns_av_R_equivalents 0.0688
_diffrn_reflns_av_sigmaI/netI 0.0561
_diffrn_reflns_limit_h_max 11
_diffrn_reflns_limit_h_min -11
_diffrn_reflns_limit_k_max 18
_diffrn_reflns_limit_k_min -17
_diffrn_reflns_limit_l_max 30
_diffrn_reflns_limit_l_min -30
_diffrn_reflns_number 36965
_diffrn_reflns_theta_full 25.50
_diffrn_reflns_theta_max 25.50
_diffrn_reflns_theta_min 1.59
_exptl_absorpt_coefficient_mu 0.779
_exptl_absorpt_correction_T_max 0.8597
_exptl_absorpt_correction_T_min 0.8597
_exptl_absorpt_correction_type multi-scan
_exptl_absorpt_process_details 'Jacobson, R. (1998) Private communication'
_exptl_crystal_colour Red
_exptl_crystal_density_diffrn 1.541
_exptl_crystal_density_method 'not measured'
_exptl_crystal_description block
_exptl_crystal_F_000 1698
_exptl_crystal_size_max 0.20
_exptl_crystal_size_mid 0.20
_exptl_crystal_size_min 0.20
_refine_diff_density_max 0.287
_refine_diff_density_min -0.330
_refine_diff_density_rms 0.063
_refine_ls_extinction_method none
_refine_ls_goodness_of_fit_ref 1.188
_refine_ls_hydrogen_treatment mixed
_refine_ls_matrix_type full
_refine_ls_number_parameters 518
_refine_ls_number_reflns 6617
_refine_ls_number_restraints 5
_refine_ls_restrained_S_all 1.188
_refine_ls_R_factor_all 0.0881
_refine_ls_R_factor_gt 0.0700
_refine_ls_shift/su_max 0.026
_refine_ls_shift/su_mean 0.001
_refine_ls_structure_factor_coef Fsqd
_refine_ls_weighting_details 'calc w=1/[\s^2^(Fo^2^)+(0.0505P)^2^+1.8766P] where P=(Fo^2^+2Fc^2^)/3'
_refine_ls_weighting_scheme calc
_refine_ls_wR_factor_gt 0.1343
_refine_ls_wR_factor_ref 0.1465
_reflns_number_gt 5607
_reflns_number_total 6617
_reflns_threshold_expression >2sigma(I)
_cod_data_source_file cg101494t_si_002.cif
_cod_data_source_block complex_3
_cod_depositor_comments
;
The following automatic conversions were performed:

'_symmetry_cell_setting' value 'Monoclinic' changed to 'monoclinic'
according to /home/saulius/struct/CIF-dictionaries/cif_core.dic
dictionary named 'cif_core.dic' version 2.4.1 from
2010-06-29.

'_exptl_absorpt_correction_type' value 'Multi-scan'
changed to 'multi-scan' according to
/home/saulius/struct/CIF-dictionaries/cif_core.dic dictionary named
'cif_core.dic' version 2.4.1 from 2010-06-29.

Automatic conversion script
Id: cif_fix_values 1715 2011-07-08 13:25:40Z adriana 
;
_cod_original_cell_volume 3551.8(12)
_cod_original_sg_symbol_H-M P21/c
_cod_database_code 4500390

loop_
_symmetry_equiv_pos_as_xyz
'x, y, z'
'-x, y+1/2, -z+1/2'
'-x, -y, -z'
'x, -y-1/2, z-1/2'

loop_
_atom_site_label
_atom_site_type_symbol
_atom_site_fract_x
_atom_site_fract_y
_atom_site_fract_z
_atom_site_U_iso_or_equiv
_atom_site_adp_type
_atom_site_occupancy
_atom_site_symmetry_multiplicity
_atom_site_calc_flag
_atom_site_refinement_flags
H7A H 1.092(6) 0.6224(18) 0.556(2) 0.12(3) Uiso 1 1 d D
H8A H 0.924(7) 0.652(2) 0.080(2) 0.13(3) Uiso 1 1 d D
Co1 Co 0.99691(6) 0.67556(3) 0.17273(2) 0.03461(18) Uani 1 1 d .
Co2 Co 1.0000 0.5000 0.5000 0.0340(2) Uani 1 2 d S
N1 N 0.7917(4) 0.6231(2) 0.18178(14) 0.0479(9) Uani 1 1 d .
N2 N 0.6381(6) 0.5392(4) 0.21935(18) 0.111(2) Uani 1 1 d .
N3 N 0.5946(4) 0.5491(3) 0.16686(15) 0.0554(10) Uani 1 1 d .
N4 N 0.4138(4) -0.2214(3) 0.17314(16) 0.0544(10) Uani 1 1 d .
N5 N 0.3963(4) -0.2583(3) 0.12352(17) 0.0674(12) Uani 1 1 d .
N6 N 0.2005(4) -0.2760(2) 0.16333(13) 0.0415(9) Uani 1 1 d .
N7 N 0.8000(4) 0.5451(2) 0.52053(14) 0.0423(9) Uani 1 1 d .
N8 N 0.6269(5) 0.5979(4) 0.56350(18) 0.0930(18) Uani 1 1 d .
N9 N 0.5953(4) 0.6122(2) 0.51082(14) 0.0453(9) Uani 1 1 d .
C1 C 1.0095(4) 0.7213(2) 0.36362(15) 0.0296(8) Uani 1 1 d .
H1 H 1.0130 0.6598 0.3578 0.036 Uiso 1 1 calc R
C2 C 1.0027(4) 0.7794(2) 0.32014(14) 0.0276(8) Uani 1 1 d .
C3 C 0.9970(4) 0.8703(2) 0.32904(14) 0.0293(8) Uani 1 1 d .
H3 H 0.9901 0.9094 0.3000 0.035 Uiso 1 1 calc R
C4 C 1.0013(4) 0.9048(2) 0.38082(15) 0.0294(8) Uani 1 1 d .
C5 C 1.0095(4) 0.8457(2) 0.42393(15) 0.0303(9) Uani 1 1 d .
H5 H 1.0139 0.8680 0.4586 0.036 Uiso 1 1 calc R
C6 C 1.0110(4) 0.7533(2) 0.41539(14) 0.0292(8) Uani 1 1 d .
C7 C 1.0187(4) 0.6886(2) 0.46206(15) 0.0323(9) Uani 1 1 d .
C8 C 1.0009(4) 1.0042(2) 0.38856(16) 0.0351(9) Uani 1 1 d .
C9 C 1.0040(4) 0.7429(3) 0.26444(15) 0.0317(9) Uani 1 1 d .
C10 C 0.7562(7) 0.5852(5) 0.2267(2) 0.096(2) Uani 1 1 d .
H10 H 0.8101 0.5910 0.2600 0.116 Uiso 1 1 calc R
C11 C 0.6876(5) 0.5988(3) 0.14550(18) 0.0492(11) Uani 1 1 d .
H11 H 0.6803 0.6145 0.1095 0.059 Uiso 1 1 calc R
C12 C 0.4688(5) 0.5019(3) 0.1423(2) 0.0608(14) Uani 1 1 d .
H12A H 0.4535 0.5157 0.1043 0.073 Uiso 1 1 calc R
H12B H 0.3872 0.5227 0.1583 0.073 Uiso 1 1 calc R
C13 C 0.4826(5) 0.4015(4) 0.14952(18) 0.0537(13) Uani 1 1 d .
C14 C 0.6079(5) 0.3566(4) 0.1459(2) 0.0604(14) Uani 1 1 d .
H14 H 0.6872 0.3887 0.1390 0.072 Uiso 1 1 calc R
C15 C 0.6168(5) 0.2651(4) 0.1522(2) 0.0601(14) Uani 1 1 d .
H15 H 0.7021 0.2364 0.1495 0.072 Uiso 1 1 calc R
C16 C 0.5005(5) 0.2144(3) 0.16261(18) 0.0518(12) Uani 1 1 d .
C17 C 0.3757(5) 0.2604(4) 0.1662(2) 0.0622(14) Uani 1 1 d .
H17 H 0.2959 0.2287 0.1731 0.075 Uiso 1 1 calc R
C18 C 0.3676(5) 0.3525(4) 0.1598(2) 0.0660(15) Uani 1 1 d .
H18 H 0.2826 0.3816 0.1625 0.079 Uiso 1 1 calc R
C19 C 0.5103(5) 0.1154(3) 0.16992(17) 0.0500(12) Uani 1 1 d .
C20 C 0.6329(5) 0.0742(4) 0.1938(2) 0.0594(14) Uani 1 1 d .
H20 H 0.7115 0.1092 0.2052 0.071 Uiso 1 1 calc R
C21 C 0.6406(5) -0.0166(4) 0.2011(2) 0.0583(13) Uani 1 1 d .
H21 H 0.7240 -0.0417 0.2176 0.070 Uiso 1 1 calc R
C22 C 0.5269(5) -0.0722(3) 0.18429(18) 0.0510(12) Uani 1 1 d .
C23 C 0.4045(5) -0.0314(4) 0.16032(18) 0.0572(13) Uani 1 1 d .
H23 H 0.3266 -0.0667 0.1484 0.069 Uiso 1 1 calc R
C24 C 0.3960(5) 0.0598(4) 0.15387(17) 0.0535(13) Uani 1 1 d .
H24 H 0.3116 0.0850 0.1384 0.064 Uiso 1 1 calc R
C25 C 0.5417(5) -0.1716(4) 0.1921(2) 0.0713(16) Uani 1 1 d .
H25A H 0.6182 -0.1929 0.1733 0.086 Uiso 1 1 calc R
H25B H 0.5671 -0.1839 0.2300 0.086 Uiso 1 1 calc R
C26 C 0.2966(5) -0.2326(3) 0.19557(18) 0.0523(12) Uani 1 1 d .
H26 H 0.2838 -0.2124 0.2296 0.063 Uiso 1 1 calc R
C27 C 0.2673(5) -0.2898(3) 0.11994(18) 0.0524(12) Uani 1 1 d .
H27 H 0.2250 -0.3195 0.0896 0.063 Uiso 1 1 calc R
C28 C 0.7004(5) 0.5798(3) 0.48647(18) 0.0561(13) Uani 1 1 d .
H28 H 0.7028 0.5817 0.4496 0.067 Uiso 1 1 calc R
C29 C 0.7510(6) 0.5577(4) 0.56757(19) 0.0737(17) Uani 1 1 d .
H29 H 0.7998 0.5398 0.6001 0.088 Uiso 1 1 calc R
C30 C 0.4688(5) 0.6605(3) 0.4884(2) 0.0586(13) Uani 1 1 d .
H30B H 0.3905 0.6420 0.5071 0.070 Uiso 1 1 calc R
H30A H 0.4462 0.6438 0.4510 0.070 Uiso 1 1 calc R
C31 C 0.4838(5) 0.7615(3) 0.49219(17) 0.0429(10) Uani 1 1 d .
C32 C 0.6101(5) 0.8055(3) 0.4946(2) 0.0613(14) Uani 1 1 d .
H32 H 0.6928 0.7727 0.4941 0.074 Uiso 1 1 calc R
C33 C 0.6170(5) 0.8985(3) 0.4978(2) 0.0576(13) Uani 1 1 d .
H33 H 0.7045 0.9266 0.4998 0.069 Uiso 1 1 calc R
C34 C 0.4965(4) 0.9504(3) 0.49794(16) 0.0409(10) Uani 1 1 d .
C35 C 0.3685(5) 0.9049(3) 0.49467(19) 0.0507(12) Uani 1 1 d .
H35 H 0.2850 0.9373 0.4940 0.061 Uiso 1 1 calc R
C36 C 0.3633(5) 0.8123(3) 0.49239(19) 0.0519(12) Uani 1 1 d .
H36 H 0.2764 0.7836 0.4910 0.062 Uiso 1 1 calc R
O1 O 1.0427(3) 0.66340(17) 0.25847(11) 0.0408(7) Uani 1 1 d .
O2 O 0.9663(3) 0.79250(17) 0.22436(10) 0.0423(7) Uani 1 1 d .
O3 O 1.0067(3) 0.60703(17) 0.44947(10) 0.0443(7) Uani 1 1 d .
O4 O 1.0373(3) 0.71917(17) 0.50840(10) 0.0449(8) Uani 1 1 d .
O5 O 0.9473(3) 1.04987(17) 0.34879(11) 0.0432(7) Uani 1 1 d .
O6 O 1.0576(4) 1.03564(19) 0.43206(12) 0.0591(10) Uani 1 1 d .
O7 O 1.1100(3) 0.5698(2) 0.56779(12) 0.0456(7) Uani 1 1 d D
H7B H 1.0711 0.5598 0.5945 0.068 Uiso 1 1 calc R
O8 O 0.9143(3) 0.7045(2) 0.09274(12) 0.0442(7) Uani 1 1 d D
H8B H 0.9710 0.7352 0.0788 0.066 Uiso 1 1 calc R
O9 O 0.9884(5) 0.0415(3) 0.82802(17) 0.0855(12) Uani 1 1 d D
H9B H 1.020(5) 0.083(3) 0.809(2) 0.128 Uiso 1 1 d D
H9A H 0.8990(12) 0.042(4) 0.821(3) 0.128 Uiso 1 1 d D

loop_
_atom_site_aniso_label
_atom_site_aniso_U_11
_atom_site_aniso_U_22
_atom_site_aniso_U_33
_atom_site_aniso_U_23
_atom_site_aniso_U_13
_atom_site_aniso_U_12
Co1 0.0516(4) 0.0255(3) 0.0273(3) -0.0012(2) 0.0074(3) -0.0042(2)
Co2 0.0522(5) 0.0227(4) 0.0276(4) 0.0028(3) 0.0069(4) 0.0017(3)
N1 0.061(3) 0.046(2) 0.038(2) -0.0008(17) 0.0143(19) -0.0134(19)
N2 0.118(5) 0.173(6) 0.043(3) -0.004(3) 0.021(3) -0.087(4)
N3 0.053(2) 0.073(3) 0.042(2) -0.002(2) 0.0137(19) -0.019(2)
N4 0.054(2) 0.060(3) 0.050(2) -0.004(2) 0.006(2) -0.015(2)
N5 0.061(3) 0.088(3) 0.056(3) -0.014(2) 0.018(2) -0.012(2)
N6 0.057(2) 0.0350(19) 0.0339(19) -0.0057(15) 0.0105(17) -0.0113(17)
N7 0.052(2) 0.037(2) 0.038(2) 0.0012(16) 0.0053(18) 0.0036(17)
N8 0.097(4) 0.139(5) 0.048(3) 0.023(3) 0.027(3) 0.053(3)
N9 0.052(2) 0.044(2) 0.039(2) 0.0034(17) 0.0035(18) 0.0029(17)
C1 0.035(2) 0.0226(19) 0.031(2) 0.0005(16) 0.0031(17) -0.0024(16)
C2 0.027(2) 0.031(2) 0.0245(19) 0.0009(16) 0.0032(16) -0.0006(16)
C3 0.035(2) 0.029(2) 0.0241(19) 0.0055(16) 0.0043(16) 0.0016(16)
C4 0.034(2) 0.0238(19) 0.030(2) 0.0007(16) 0.0042(17) -0.0025(16)
C5 0.040(2) 0.027(2) 0.025(2) -0.0036(16) 0.0061(17) -0.0003(17)
C6 0.034(2) 0.0252(19) 0.029(2) 0.0035(16) 0.0054(17) 0.0022(16)
C7 0.040(2) 0.027(2) 0.031(2) 0.0015(17) 0.0086(18) 0.0028(17)
C8 0.048(3) 0.026(2) 0.033(2) -0.0010(18) 0.0099(19) 0.0008(18)
C9 0.035(2) 0.035(2) 0.026(2) -0.0040(17) 0.0047(17) -0.0045(17)
C10 0.109(5) 0.150(6) 0.032(3) -0.004(3) 0.015(3) -0.085(5)
C11 0.052(3) 0.057(3) 0.039(3) 0.007(2) 0.010(2) -0.007(2)
C12 0.048(3) 0.079(4) 0.056(3) 0.000(3) 0.006(2) -0.017(3)
C13 0.042(3) 0.076(4) 0.043(3) 0.001(2) 0.005(2) -0.015(2)
C14 0.042(3) 0.078(4) 0.062(3) -0.003(3) 0.014(2) -0.019(3)
C15 0.037(3) 0.076(4) 0.069(4) -0.009(3) 0.016(2) -0.011(3)
C16 0.039(3) 0.076(4) 0.041(3) -0.007(2) 0.007(2) -0.018(2)
C17 0.032(3) 0.079(4) 0.076(4) 0.009(3) 0.011(2) -0.014(3)
C18 0.034(3) 0.089(4) 0.075(4) 0.011(3) 0.005(3) -0.007(3)
C19 0.038(3) 0.074(3) 0.040(3) -0.009(2) 0.011(2) -0.015(2)
C20 0.038(3) 0.075(4) 0.066(3) -0.019(3) 0.007(2) -0.018(3)
C21 0.035(3) 0.075(4) 0.064(3) -0.015(3) 0.003(2) -0.012(2)
C22 0.047(3) 0.069(3) 0.038(3) -0.008(2) 0.011(2) -0.014(2)
C23 0.054(3) 0.075(4) 0.042(3) -0.001(3) 0.001(2) -0.026(3)
C24 0.041(3) 0.080(4) 0.038(3) 0.005(2) -0.001(2) -0.016(2)
C25 0.055(3) 0.075(4) 0.081(4) 0.003(3) -0.004(3) -0.020(3)
C26 0.063(3) 0.059(3) 0.037(3) -0.011(2) 0.012(2) -0.018(3)
C27 0.058(3) 0.060(3) 0.041(3) -0.013(2) 0.015(2) -0.011(2)
C28 0.065(3) 0.073(3) 0.031(2) -0.004(2) 0.011(2) 0.014(3)
C29 0.076(4) 0.109(5) 0.040(3) 0.029(3) 0.024(3) 0.047(3)
C30 0.047(3) 0.056(3) 0.070(4) 0.006(3) -0.004(3) 0.007(2)
C31 0.041(3) 0.042(3) 0.044(3) 0.002(2) -0.001(2) 0.004(2)
C32 0.043(3) 0.055(3) 0.084(4) 0.009(3) 0.000(3) 0.010(2)
C33 0.040(3) 0.046(3) 0.085(4) 0.003(3) 0.000(3) 0.001(2)
C34 0.039(2) 0.047(2) 0.036(2) 0.005(2) -0.0002(19) 0.004(2)
C35 0.043(3) 0.049(3) 0.060(3) -0.001(2) 0.004(2) 0.004(2)
C36 0.043(3) 0.054(3) 0.057(3) -0.002(2) 0.001(2) -0.004(2)
O1 0.0561(19) 0.0338(16) 0.0324(16) -0.0039(12) 0.0053(14) 0.0076(13)
O2 0.067(2) 0.0352(16) 0.0245(15) 0.0034(12) 0.0047(14) 0.0022(14)
O3 0.080(2) 0.0232(15) 0.0314(16) 0.0026(12) 0.0128(15) -0.0026(14)
O4 0.082(2) 0.0285(15) 0.0250(15) -0.0001(12) 0.0114(14) -0.0006(14)
O5 0.062(2) 0.0286(15) 0.0359(16) 0.0089(13) -0.0047(14) 0.0020(13)
O6 0.111(3) 0.0291(16) 0.0336(17) -0.0012(13) -0.0064(18) 0.0005(17)
O7 0.061(2) 0.0359(18) 0.0386(17) -0.0024(15) 0.0002(15) 0.0049(15)
O8 0.059(2) 0.0356(18) 0.0385(17) 0.0049(14) 0.0083(15) -0.0058(15)
O9 0.098(3) 0.086(3) 0.075(3) 0.026(2) 0.020(3) -0.013(3)

loop_
_atom_type_symbol
_atom_type_description
_atom_type_scat_dispersion_real
_atom_type_scat_dispersion_imag
_atom_type_scat_source
C C 0.0033 0.0016 'International Tables Vol C Tables 4.2.6.8 and 6.1.1.4'
H H 0.0000 0.0000 'International Tables Vol C Tables 4.2.6.8 and 6.1.1.4'
N N 0.0061 0.0033 'International Tables Vol C Tables 4.2.6.8 and 6.1.1.4'
O O 0.0106 0.0060 'International Tables Vol C Tables 4.2.6.8 and 6.1.1.4'
Co Co 0.3494 0.9721 'International Tables Vol C Tables 4.2.6.8 and 6.1.1.4'

loop_
_geom_angle_atom_site_label_1
_geom_angle_atom_site_label_2
_geom_angle_atom_site_label_3
_geom_angle
_geom_angle_site_symmetry_1
_geom_angle_site_symmetry_3
O5 Co1 N6 90.62(13) 2_745 1_665
O5 Co1 O8 90.81(12) 2_745 .
N6 Co1 O8 93.68(13) 1_665 .
O5 Co1 N1 87.97(13) 2_745 .
N6 Co1 N1 178.59(13) 1_665 .
O8 Co1 N1 86.38(13) . .
O5 Co1 O1 99.24(10) 2_745 .
N6 Co1 O1 93.69(12) 1_665 .
O8 Co1 O1 167.46(12) . .
N1 Co1 O1 86.50(13) . .
O5 Co1 O2 159.49(10) 2_745 .
N6 Co1 O2 89.18(12) 1_665 .
O8 Co1 O2 109.67(11) . .
N1 Co1 O2 92.13(12) . .
O1 Co1 O2 60.33(10) . .
O3 Co2 O3 180.000(1) 3_766 .
O3 Co2 N7 90.06(12) 3_766 3_766
O3 Co2 N7 89.94(12) . 3_766
O3 Co2 N7 89.94(12) 3_766 .
O3 Co2 N7 90.06(12) . .
N7 Co2 N7 180.000(1) 3_766 .
O3 Co2 O7 93.72(11) 3_766 3_766
O3 Co2 O7 86.28(11) . 3_766
N7 Co2 O7 91.12(13) 3_766 3_766
N7 Co2 O7 88.88(13) . 3_766
O3 Co2 O7 86.28(11) 3_766 .
O3 Co2 O7 93.72(11) . .
N7 Co2 O7 88.88(13) 3_766 .
N7 Co2 O7 91.12(13) . .
O7 Co2 O7 180.000(1) 3_766 .
C11 N1 C10 102.7(4) . .
C11 N1 Co1 130.5(3) . .
C10 N1 Co1 124.8(3) . .
C10 N2 N3 103.8(4) . .
C11 N3 N2 108.7(4) . .
C11 N3 C12 131.1(4) . .
N2 N3 C12 120.1(4) . .
C26 N4 N5 109.0(4) . .
C26 N4 C25 130.0(4) . .
N5 N4 C25 120.8(4) . .
C27 N5 N4 102.6(4) . .
C26 N6 C27 102.1(4) . .
C26 N6 Co1 132.8(3) . 1_445
C27 N6 Co1 124.9(3) . 1_445
C28 N7 C29 102.7(4) . .
C28 N7 Co2 124.3(3) . .
C29 N7 Co2 132.4(3) . .
C29 N8 N9 103.9(4) . .
C28 N9 N8 107.9(4) . .
C28 N9 C30 129.6(4) . .
N8 N9 C30 122.4(4) . .
C6 C1 C2 121.3(3) . .
C6 C1 H1 119.4 . .
C2 C1 H1 119.4 . .
C3 C2 C1 119.0(3) . .
C3 C2 C9 120.9(3) . .
C1 C2 C9 120.1(3) . .
C2 C3 C4 121.2(3) . .
C2 C3 H3 119.4 . .
C4 C3 H3 119.4 . .
C5 C4 C3 119.0(3) . .
C5 C4 C8 121.8(3) . .
C3 C4 C8 119.2(3) . .
C4 C5 C6 120.4(3) . .
C4 C5 H5 119.8 . .
C6 C5 H5 119.8 . .
C1 C6 C5 119.0(3) . .
C1 C6 C7 120.2(3) . .
C5 C6 C7 120.7(3) . .
O4 C7 O3 126.0(4) . .
O4 C7 C6 118.7(3) . .
O3 C7 C6 115.3(3) . .
O6 C8 O5 125.4(4) . .
O6 C8 C4 118.5(3) . .
O5 C8 C4 116.0(3) . .
O1 C9 O2 121.0(3) . .
O1 C9 C2 119.3(3) . .
O2 C9 C2 119.7(3) . .
N2 C10 N1 113.7(5) . .
N2 C10 H10 123.1 . .
N1 C10 H10 123.1 . .
N1 C11 N3 111.2(4) . .
N1 C11 H11 124.4 . .
N3 C11 H11 124.4 . .
N3 C12 C13 111.8(4) . .
N3 C12 H12A 109.2 . .
C13 C12 H12A 109.2 . .
N3 C12 H12B 109.2 . .
C13 C12 H12B 109.2 . .
H12A C12 H12B 107.9 . .
C18 C13 C14 118.3(5) . .
C18 C13 C12 119.4(5) . .
C14 C13 C12 122.3(4) . .
C15 C14 C13 121.0(4) . .
C15 C14 H14 119.5 . .
C13 C14 H14 119.5 . .
C14 C15 C16 121.4(5) . .
C14 C15 H15 119.3 . .
C16 C15 H15 119.3 . .
C17 C16 C15 117.0(5) . .
C17 C16 C19 121.5(4) . .
C15 C16 C19 121.4(4) . .
C18 C17 C16 121.2(4) . .
C18 C17 H17 119.4 . .
C16 C17 H17 119.4 . .
C13 C18 C17 121.2(5) . .
C13 C18 H18 119.4 . .
C17 C18 H18 119.4 . .
C20 C19 C24 116.7(5) . .
C20 C19 C16 121.9(4) . .
C24 C19 C16 121.4(4) . .
C21 C20 C19 121.6(4) . .
C21 C20 H20 119.2 . .
C19 C20 H20 119.2 . .
C20 C21 C22 121.6(5) . .
C20 C21 H21 119.2 . .
C22 C21 H21 119.2 . .
C23 C22 C21 117.0(5) . .
C23 C22 C25 123.5(4) . .
C21 C22 C25 119.5(5) . .
C24 C23 C22 121.4(4) . .
C24 C23 H23 119.3 . .
C22 C23 H23 119.3 . .
C23 C24 C19 121.6(5) . .
C23 C24 H24 119.2 . .
C19 C24 H24 119.2 . .
N4 C25 C22 113.5(4) . .
N4 C25 H25A 108.9 . .
C22 C25 H25A 108.9 . .
N4 C25 H25B 108.9 . .
C22 C25 H25B 108.9 . .
H25A C25 H25B 107.7 . .
N6 C26 N4 111.2(4) . .
N6 C26 H26 124.4 . .
N4 C26 H26 124.4 . .
N5 C27 N6 115.1(4) . .
N5 C27 H27 122.4 . .
N6 C27 H27 122.4 . .
N7 C28 N9 111.8(4) . .
N7 C28 H28 124.1 . .
N9 C28 H28 124.1 . .
N8 C29 N7 113.8(4) . .
N8 C29 H29 123.1 . .
N7 C29 H29 123.1 . .
N9 C30 C31 113.5(4) . .
N9 C30 H30B 108.9 . .
C31 C30 H30B 108.9 . .
N9 C30 H30A 108.9 . .
C31 C30 H30A 108.9 . .
H30B C30 H30A 107.7 . .
C32 C31 C36 117.9(4) . .
C32 C31 C30 123.8(4) . .
C36 C31 C30 118.3(4) . .
C31 C32 C33 121.1(4) . .
C31 C32 H32 119.4 . .
C33 C32 H32 119.4 . .
C34 C33 C32 121.6(4) . .
C34 C33 H33 119.2 . .
C32 C33 H33 119.2 . .
C33 C34 C35 116.8(4) . .
C33 C34 C34 121.7(5) . 3_676
C35 C34 C34 121.4(5) . 3_676
C36 C35 C34 121.0(4) . .
C36 C35 H35 119.5 . .
C34 C35 H35 119.5 . .
C31 C36 C35 121.6(4) . .
C31 C36 H36 119.2 . .
C35 C36 H36 119.2 . .
C9 O1 Co1 90.8(2) . .
C9 O2 Co1 87.8(2) . .
C7 O3 Co2 127.4(2) . .
C8 O5 Co1 127.6(3) . 2_755
Co2 O7 H7A 96(4) . .
Co2 O7 H7B 109.5 . .
H7A O7 H7B 111.9 . .
Co1 O8 H8A 98(4) . .
Co1 O8 H8B 109.5 . .
H8A O8 H8B 103.3 . .
H9B O9 H9A 107(2) . .

loop_
_geom_bond_atom_site_label_1
_geom_bond_atom_site_label_2
_geom_bond_distance
_geom_bond_site_symmetry_2
Co1 O5 2.040(3) 2_745
Co1 N6 2.113(4) 1_665
Co1 O8 2.113(3) .
Co1 N1 2.146(4) .
Co1 O1 2.154(3) .
Co1 O2 2.215(3) .
Co2 O3 2.046(3) 3_766
Co2 O3 2.046(3) .
Co2 N7 2.146(4) 3_766
Co2 N7 2.146(4) .
Co2 O7 2.156(3) 3_766
Co2 O7 2.156(3) .
N1 C11 1.315(5) .
N1 C10 1.344(6) .
N2 C10 1.312(6) .
N2 N3 1.342(6) .
N3 C11 1.320(5) .
N3 C12 1.462(6) .
N4 C26 1.324(6) .
N4 N5 1.355(5) .
N4 C25 1.458(6) .
N5 C27 1.310(6) .
N6 C26 1.317(5) .
N6 C27 1.345(5) .
N6 Co1 2.113(4) 1_445
N7 C28 1.305(5) .
N7 C29 1.337(5) .
N8 C29 1.320(6) .
N8 N9 1.339(5) .
N9 C28 1.329(5) .
N9 C30 1.458(5) .
C1 C6 1.384(5) .
C1 C2 1.390(5) .
C1 H1 0.9300 .
C2 C3 1.376(5) .
C2 C9 1.504(5) .
C3 C4 1.396(5) .
C3 H3 0.9300 .
C4 C5 1.392(5) .
C4 C8 1.495(5) .
C5 C6 1.396(5) .
C5 H5 0.9300 .
C6 C7 1.514(5) .
C7 O4 1.243(4) .
C7 O3 1.259(4) .
C8 O6 1.250(5) .
C8 O5 1.265(4) .
C9 O1 1.257(4) .
C9 O2 1.266(4) .
C10 H10 0.9300 .
C11 H11 0.9300 .
C12 C13 1.512(7) .
C12 H12A 0.9700 .
C12 H12B 0.9700 .
C13 C18 1.368(6) .
C13 C14 1.384(6) .
C14 C15 1.375(7) .
C14 H14 0.9300 .
C15 C16 1.394(6) .
C15 H15 0.9300 .
C16 C17 1.387(6) .
C16 C19 1.489(7) .
C17 C18 1.385(7) .
C17 H17 0.9300 .
C18 H18 0.9300 .
C19 C20 1.392(6) .
C19 C24 1.391(6) .
C20 C21 1.367(7) .
C20 H20 0.9300 .
C21 C22 1.390(6) .
C21 H21 0.9300 .
C22 C23 1.387(7) .
C22 C25 1.500(7) .
C23 C24 1.371(7) .
C23 H23 0.9300 .
C24 H24 0.9300 .
C25 H25A 0.9700 .
C25 H25B 0.9700 .
C26 H26 0.9300 .
C27 H27 0.9300 .
C28 H28 0.9300 .
C29 H29 0.9300 .
C30 C31 1.516(6) .
C30 H30B 0.9700 .
C30 H30A 0.9700 .
C31 C32 1.368(6) .
C31 C36 1.377(6) .
C32 C33 1.390(6) .
C32 H32 0.9300 .
C33 C34 1.386(6) .
C33 H33 0.9300 .
C34 C35 1.390(6) .
C34 C34 1.486(8) 3_676
C35 C36 1.384(6) .
C35 H35 0.9300 .
C36 H36 0.9300 .
O5 Co1 2.040(3) 2_755
O7 H7A 0.852(10) .
O7 H7B 0.8200 .
O8 H8A 0.855(10) .
O8 H8B 0.8200 .
O9 H9B 0.856(10) .
O9 H9A 0.850(10) .

loop_
_geom_torsion_atom_site_label_1
_geom_torsion_atom_site_label_2
_geom_torsion_atom_site_label_3
_geom_torsion_atom_site_label_4
_geom_torsion
_geom_torsion_site_symmetry_1
_geom_torsion_site_symmetry_4
O5 Co1 N1 C11 -73.6(4) 2_745 .
N6 Co1 N1 C11 -75(6) 1_665 .
O8 Co1 N1 C11 17.3(4) . .
O1 Co1 N1 C11 -173.0(4) . .
O2 Co1 N1 C11 126.9(4) . .
O5 Co1 N1 C10 87.1(5) 2_745 .
N6 Co1 N1 C10 86(6) 1_665 .
O8 Co1 N1 C10 178.0(5) . .
O1 Co1 N1 C10 -12.3(5) . .
O2 Co1 N1 C10 -72.4(5) . .
C10 N2 N3 C11 0.7(7) . .
C10 N2 N3 C12 176.0(5) . .
C26 N4 N5 C27 -0.2(5) . .
C25 N4 N5 C27 -175.1(4) . .
O3 Co2 N7 C28 -141.0(4) 3_766 .
O3 Co2 N7 C28 39.0(4) . .
N7 Co2 N7 C28 78(75) 3_766 .
O7 Co2 N7 C28 -47.3(4) 3_766 .
O7 Co2 N7 C28 132.7(4) . .
O3 Co2 N7 C29 49.4(5) 3_766 .
O3 Co2 N7 C29 -130.6(5) . .
N7 Co2 N7 C29 -91(75) 3_766 .
O7 Co2 N7 C29 143.2(5) 3_766 .
O7 Co2 N7 C29 -36.8(5) . .
C29 N8 N9 C28 0.3(6) . .
C29 N8 N9 C30 -176.4(5) . .
C6 C1 C2 C3 -0.2(5) . .
C6 C1 C2 C9 178.9(3) . .
C1 C2 C3 C4 1.6(5) . .
C9 C2 C3 C4 -177.5(3) . .
C2 C3 C4 C5 -0.9(6) . .
C2 C3 C4 C8 177.4(3) . .
C3 C4 C5 C6 -1.0(6) . .
C8 C4 C5 C6 -179.4(3) . .
C2 C1 C6 C5 -1.7(6) . .
C2 C1 C6 C7 -179.9(3) . .
C4 C5 C6 C1 2.3(6) . .
C4 C5 C6 C7 -179.5(3) . .
C1 C6 C7 O4 171.3(4) . .
C5 C6 C7 O4 -6.9(6) . .
C1 C6 C7 O3 -8.0(5) . .
C5 C6 C7 O3 173.9(3) . .
C5 C4 C8 O6 25.7(6) . .
C3 C4 C8 O6 -152.6(4) . .
C5 C4 C8 O5 -157.2(4) . .
C3 C4 C8 O5 24.5(5) . .
C3 C2 C9 O1 163.1(3) . .
C1 C2 C9 O1 -16.0(5) . .
C3 C2 C9 O2 -16.8(5) . .
C1 C2 C9 O2 164.1(4) . .
N3 N2 C10 N1 -0.8(8) . .
C11 N1 C10 N2 0.6(8) . .
Co1 N1 C10 N2 -164.4(5) . .
C10 N1 C11 N3 -0.1(6) . .
Co1 N1 C11 N3 163.7(3) . .
N2 N3 C11 N1 -0.4(6) . .
C12 N3 C11 N1 -175.0(5) . .
C11 N3 C12 C13 116.1(6) . .
N2 N3 C12 C13 -58.0(7) . .
N3 C12 C13 C18 141.3(5) . .
N3 C12 C13 C14 -39.1(7) . .
C18 C13 C14 C15 0.2(7) . .
C12 C13 C14 C15 -179.4(5) . .
C13 C14 C15 C16 -0.2(8) . .
C14 C15 C16 C17 0.1(7) . .
C14 C15 C16 C19 -179.5(5) . .
C15 C16 C17 C18 -0.1(7) . .
C19 C16 C17 C18 179.5(5) . .
C14 C13 C18 C17 -0.2(8) . .
C12 C13 C18 C17 179.5(5) . .
C16 C17 C18 C13 0.1(8) . .
C17 C16 C19 C20 -145.6(5) . .
C15 C16 C19 C20 33.9(7) . .
C17 C16 C19 C24 33.3(7) . .
C15 C16 C19 C24 -147.1(5) . .
C24 C19 C20 C21 0.1(7) . .
C16 C19 C20 C21 179.1(5) . .
C19 C20 C21 C22 0.8(8) . .
C20 C21 C22 C23 -0.7(7) . .
C20 C21 C22 C25 178.7(5) . .
C21 C22 C23 C24 -0.5(7) . .
C25 C22 C23 C24 -179.8(5) . .
C22 C23 C24 C19 1.5(7) . .
C20 C19 C24 C23 -1.3(7) . .
C16 C19 C24 C23 179.8(4) . .
C26 N4 C25 C22 -78.1(7) . .
N5 N4 C25 C22 95.7(6) . .
C23 C22 C25 N4 -1.2(7) . .
C21 C22 C25 N4 179.4(4) . .
C27 N6 C26 N4 -0.3(5) . .
Co1 N6 C26 N4 175.7(3) 1_445 .
N5 N4 C26 N6 0.3(6) . .
C25 N4 C26 N6 174.6(4) . .
N4 N5 C27 N6 0.0(6) . .
C26 N6 C27 N5 0.2(6) . .
Co1 N6 C27 N5 -176.2(3) 1_445 .
C29 N7 C28 N9 0.0(6) . .
Co2 N7 C28 N9 -172.1(3) . .
N8 N9 C28 N7 -0.2(6) . .
C30 N9 C28 N7 176.2(4) . .
N9 N8 C29 N7 -0.3(7) . .
C28 N7 C29 N8 0.2(7) . .
Co2 N7 C29 N8 171.4(4) . .
C28 N9 C30 C31 -95.3(6) . .
N8 N9 C30 C31 80.7(6) . .
N9 C30 C31 C32 25.9(7) . .
N9 C30 C31 C36 -155.2(4) . .
C36 C31 C32 C33 0.7(7) . .
C30 C31 C32 C33 179.6(5) . .
C31 C32 C33 C34 -0.8(8) . .
C32 C33 C34 C35 -0.2(7) . .
C32 C33 C34 C34 179.1(5) . 3_676
C33 C34 C35 C36 1.2(7) . .
C34 C34 C35 C36 -178.1(5) 3_676 .
C32 C31 C36 C35 0.3(7) . .
C30 C31 C36 C35 -178.7(4) . .
C34 C35 C36 C31 -1.3(7) . .
O2 C9 O1 Co1 -3.2(4) . .
C2 C9 O1 Co1 176.9(3) . .
O5 Co1 O1 C9 180.0(2) 2_745 .
N6 Co1 O1 C9 88.7(2) 1_665 .
O8 Co1 O1 C9 -37.2(6) . .
N1 Co1 O1 C9 -92.7(2) . .
O2 Co1 O1 C9 1.8(2) . .
O1 C9 O2 Co1 3.1(4) . .
C2 C9 O2 Co1 -177.0(3) . .
O5 Co1 O2 C9 -6.9(5) 2_745 .
N6 Co1 O2 C9 -96.5(2) 1_665 .
O8 Co1 O2 C9 169.9(2) . .
N1 Co1 O2 C9 83.0(2) . .
O1 Co1 O2 C9 -1.8(2) . .
O4 C7 O3 Co2 4.6(6) . .
C6 C7 O3 Co2 -176.2(2) . .
O3 Co2 O3 C7 -22(100) 3_766 .
N7 Co2 O3 C7 -112.8(3) 3_766 .
N7 Co2 O3 C7 67.2(3) . .
O7 Co2 O3 C7 156.1(3) 3_766 .
O7 Co2 O3 C7 -23.9(3) . .
O6 C8 O5 Co1 28.8(6) . 2_755
C4 C8 O5 Co1 -148.1(3) . 2_755
